data_7213986
loop_
_publ_author_name
'Woodall, Christopher H.'
'Brayshaw, Simon K.'
'Schiffers, Stefanie'
'Allan, David R.'
'Parsons, Simon'
'Valiente, Rafael'
'Raithby, Paul R.'

_publ_section_title
;
 High-pressure crystallographic and spectroscopic studies on two molecular
 dithienylethene switches
;
_journal_issue 11
_journal_name_full CrystEngComm
_journal_page_first 2119
_journal_paper_doi 10.1039/c3ce41933a
_journal_volume 16
_journal_year 2014
_chemical_formula_moiety 'C17 H14 F6 S2'
_chemical_formula_sum 'C17 H14 F6 S2'
_chemical_formula_weight 396.42
_chemical_name_common DimethylthiopheneDTE
_chemical_name_systematic
;
 1,2-Bis(2,5-dimethylthiophen-3-yl) perfluorocyclopentene
;
_space_group_IT_number 15
_symmetry_cell_setting monoclinic
_symmetry_space_group_name_Hall '-C 2yc'
_symmetry_space_group_name_H-M 'C 1 2/c 1'
_atom_sites_solution_hydrogens geom
_atom_sites_solution_primary direct
_atom_sites_solution_secondary difmap
_audit_creation_method SHELXL-97
_cell_angle_alpha 90.00
_cell_angle_beta 116.72(5)
_cell_angle_gamma 90.00
_cell_formula_units_Z 4
_cell_length_a 19.69(6)
_cell_length_b 8.8311(18)
_cell_length_c 11.460(3)
_cell_measurement_reflns_used 502
_cell_measurement_temperature 293
_cell_measurement_theta_max 28.9161
_cell_measurement_theta_min 2.8512
_cell_volume 1780(6)
_computing_cell_refinement
;
CrysAlisPro, Oxford Diffraction Ltd.,
Version 1.171.34.9 (release 08-12-2009 CrysAlis171 .NET)
(compiled Dec  8 2009,17:31:18)
;
_computing_data_collection
;
CrysAlisPro, Oxford Diffraction Ltd.,
Version 1.171.34.9 (release 08-12-2009 CrysAlis171 .NET)
(compiled Dec  8 2009,17:31:18)
;
_computing_data_reduction
;
CrysAlisPro, Oxford Diffraction Ltd.,
Version 1.171.34.9 (release 08-12-2009 CrysAlis171 .NET)
(compiled Dec  8 2009,17:31:18)
;
_computing_structure_refinement 'SHELXL-97 (Sheldrick, 1997)'
_computing_structure_solution 'SIR92 (Altomare et al., 1994)'
_diffrn_ambient_temperature 293
_diffrn_measured_fraction_theta_full 0.203
_diffrn_measured_fraction_theta_max 0.203
_diffrn_measurement_device
;
CrystalLogic Kappa (3 circle)
;
_diffrn_measurement_device_type
;
Rigaku Saturn724+ (2x2 bin mode)
;
_diffrn_measurement_method \w
_diffrn_radiation_monochromator Synchrotron
_diffrn_radiation_type synchrotron
_diffrn_radiation_wavelength 0.6889
_diffrn_reflns_av_R_equivalents 0.0720
_diffrn_reflns_av_sigmaI/netI 0.0769
_diffrn_reflns_limit_h_max 17
_diffrn_reflns_limit_h_min -16
_diffrn_reflns_limit_k_max 10
_diffrn_reflns_limit_k_min -10
_diffrn_reflns_limit_l_max 14
_diffrn_reflns_limit_l_min -15
_diffrn_reflns_number 2544
_diffrn_reflns_theta_full 28.58
_diffrn_reflns_theta_max 28.58
_diffrn_reflns_theta_min 4.15
_exptl_absorpt_coefficient_mu 0.278
_exptl_absorpt_correction_type multi-scan
_exptl_absorpt_process_details
;
CrysAlisPro, Oxford Diffraction Ltd.,
Version 1.171.34.9 (release 08-12-2009 CrysAlis171 .NET)
(compiled Dec  8 2009,17:31:18)
Empirical absorption correction using spherical harmonics,
 implemented in SCALE3 ABSPACK scaling algorithm.
;
_exptl_crystal_colour colourless
_exptl_crystal_density_diffrn 1.480
_exptl_crystal_density_method 'not measured'
_exptl_crystal_description block
_exptl_crystal_F_000 808
_exptl_crystal_size_max 0.12
_exptl_crystal_size_mid 0.11
_exptl_crystal_size_min 0.10
_refine_diff_density_max 0.348
_refine_diff_density_min -0.178
_refine_diff_density_rms 0.044
_refine_ls_extinction_method none
_refine_ls_goodness_of_fit_ref 1.096
_refine_ls_hydrogen_treatment constr
_refine_ls_matrix_type full
_refine_ls_number_parameters 75
_refine_ls_number_reflns 506
_refine_ls_number_restraints 28
_refine_ls_restrained_S_all 1.081
_refine_ls_R_factor_all 0.1296
_refine_ls_R_factor_gt 0.0895
_refine_ls_shift/su_max 0.000
_refine_ls_shift/su_mean 0.000
_refine_ls_structure_factor_coef Fsqd
_refine_ls_weighting_details 'calc w=1/[\s^2^(Fo^2^)+(0.0538P)^2^+1.4525P] where P=(Fo^2^+2Fc^2^)/3'
_refine_ls_weighting_scheme calc
_refine_ls_wR_factor_gt 0.2160
_refine_ls_wR_factor_ref 0.2454
_reflns_number_gt 336
_reflns_number_total 506
_reflns_threshold_expression >2sigma(I)
_cod_data_source_file c3ce41933a.txt
_cod_data_source_block 0.00GPaDimethylthiopheneDTE
_cod_depositor_comments
;
The following automatic conversions were performed:

'_symmetry_cell_setting' value 'Monoclinic' changed to 'monoclinic'
according to
/usr/data/users/saulius/automatic-downloads/current/RSC/lib/dictionaries/cif_core.dic
dictionary named 'cif_core.dic' version 2.4.2 from 2011-04-26.

Automatic conversion script
Id: cif_fix_values 2281 2013-09-26 08:29:07Z andrius 
;
_cod_original_cell_volume 1779(6)
_cod_database_code 7213986

loop_
_symmetry_equiv_pos_as_xyz
'x, y, z'
'-x, y, -z+1/2'
'x+1/2, y+1/2, z'
'-x+1/2, y+1/2, -z+1/2'
'-x, -y, -z'
'x, -y, z-1/2'
'-x+1/2, -y+1/2, -z'
'x+1/2, -y+1/2, z-1/2'

loop_
_atom_site_label
_atom_site_type_symbol
_atom_site_fract_x
_atom_site_fract_y
_atom_site_fract_z
_atom_site_U_iso_or_equiv
_atom_site_adp_type
_atom_site_occupancy
_atom_site_symmetry_multiplicity
_atom_site_calc_flag
_atom_site_refinement_flags
_atom_site_disorder_assembly
_atom_site_disorder_group
S1 S 0.3301(5) 0.9635(3) 0.0687(5) 0.065(8) Uani 1 1 d D A .
C1 C 0.4649(6) 0.5991(7) 0.1971(7) 0.041(2) Uiso 1 1 d D . .
C2A C 0.4389(12) 0.4456(14) 0.1370(14) 0.055(8) Uiso 0.50 1 d PD A 1
C2B C 0.4361(11) 0.4373(17) 0.1614(19) 0.069(10) Uiso 0.50 1 d PD A 2
C3 C 0.5000 0.3437(14) 0.2500 0.059(4) Uiso 1 2 d SD . .
C11 C 0.4325(16) 0.8802(10) 0.3338(16) 0.060(3) Uiso 1 1 d D A .
H11A H 0.4338 0.7888 0.3800 0.090 Uiso 1 1 calc R . .
H11B H 0.4021 0.9545 0.3498 0.090 Uiso 1 1 calc R . .
H11C H 0.4833 0.9181 0.3635 0.090 Uiso 1 1 calc R . .
C12 C 0.3977(12) 0.8467(9) 0.1858(13) 0.050(2) Uiso 1 1 d D . .
C13 C 0.4115(12) 0.7236(9) 0.1262(12) 0.049(2) Uiso 1 1 d D A .
C14 C 0.3608(16) 0.7322(10) -0.0216(16) 0.052(2) Uiso 1 1 d D . .
H14 H 0.3600 0.6560 -0.0783 0.063 Uiso 1 1 calc R A .
C15 C 0.3197(15) 0.8510(11) -0.0618(15) 0.062(3) Uiso 1 1 d D A .
C16 C 0.251(2) 0.8926(15) -0.215(2) 0.093(4) Uiso 1 1 d . . .
H16A H 0.2544 0.9976 -0.2333 0.140 Uiso 1 1 calc R A .
H16B H 0.2018 0.8728 -0.2197 0.140 Uiso 1 1 calc R . .
H16C H 0.2580 0.8309 -0.2775 0.140 Uiso 1 1 calc R . .
F1A F 0.440(2) 0.4226(12) 0.022(2) 0.055(3) Uiso 0.50 1 d PD A 1
F2A F 0.3652(17) 0.4144(15) 0.1027(19) 0.081(5) Uiso 0.50 1 d PD A 1
F1B F 0.406(2) 0.4011(13) 0.036(2) 0.070(4) Uiso 0.50 1 d PD A 2
F2B F 0.377(2) 0.4065(14) 0.188(2) 0.089(4) Uiso 0.50 1 d PD A 2
F3A F 0.5369(19) 0.2890(16) 0.172(2) 0.094(5) Uiso 0.50 1 d PD A -1
F3B F 0.491(2) 0.2158(14) 0.295(2) 0.086(4) Uiso 0.50 1 d PD A -1

loop_
_atom_site_aniso_label
_atom_site_aniso_U_11
_atom_site_aniso_U_22
_atom_site_aniso_U_33
_atom_site_aniso_U_23
_atom_site_aniso_U_13
_atom_site_aniso_U_12
S1 0.06(2) 0.0630(18) 0.079(9) 0.016(2) 0.038(14) 0.019(3)

loop_
_atom_type_symbol
_atom_type_description
_atom_type_scat_dispersion_real
_atom_type_scat_dispersion_imag
_atom_type_scat_source
C C 0.0029 0.0015 'International Tables Vol C Tables 4.2.6.8 and 6.1.1.4'
H H 0.0000 0.0000 'International Tables Vol C Tables 4.2.6.8 and 6.1.1.4'
F F 0.0165 0.0096 'International Tables Vol C Tables 4.2.6.8 and 6.1.1.4'
S S 0.1188 0.1164 'International Tables Vol C Tables 4.2.6.8 and 6.1.1.4'

loop_
_geom_angle_atom_site_label_1
_geom_angle_atom_site_label_2
_geom_angle_atom_site_label_3
_geom_angle
_geom_angle_site_symmetry_1
_geom_angle_site_symmetry_3
C15 S1 C12 94.6(7) . .
C1 C1 C13 132.0(7) 2_655 .
C1 C1 C2A 113.9(7) 2_655 .
C13 C1 C2A 114.0(10) . .
C1 C1 C2B 110.1(6) 2_655 .
C13 C1 C2B 117.5(10) . .
F1A C2A F2A 100.1(19) . .
F1A C2A C1 115.7(15) . .
F2A C2A C1 114.6(14) . .
F1A C2A C3 111.8(17) . .
F2A C2A C3 116.2(16) . .
C1 C2A C3 99.3(11) . .
F1B C2B F2B 101.2(16) . .
F1B C2B C3 115.9(19) . .
F2B C2B C3 107(2) . .
F1B C2B C1 116.5(16) . .
F2B C2B C1 112.3(16) . .
C3 C2B C1 104.1(12) . .
F3B C3 F3B 56.7(13) 2_655 .
F3B C3 F3A 98.3(13) 2_655 2_655
F3B C3 F3A 98.3(13) . .
F3A C3 F3A 141.4(15) 2_655 .
F3B C3 C2B 123.0(18) 2_655 2_655
F3B C3 C2B 116.6(16) . 2_655
F3A C3 C2B 105.7(15) 2_655 2_655
F3A C3 C2B 95.8(16) . 2_655
F3B C3 C2B 116.6(16) 2_655 .
F3B C3 C2B 123.0(18) . .
F3A C3 C2B 95.8(16) 2_655 .
F3A C3 C2B 105.7(15) . .
C2B C3 C2B 111.3(16) 2_655 .
F3B C3 C2A 129.4(18) 2_655 2_655
F3B C3 C2A 111.2(14) . 2_655
F3A C3 C2A 95.3(13) 2_655 2_655
F3A C3 C2A 106.4(15) . 2_655
C2B C3 C2A 110.1(13) . 2_655
F3B C3 C2A 111.2(14) 2_655 .
F3B C3 C2A 129.4(18) . .
F3A C3 C2A 106.4(15) 2_655 .
F3A C3 C2A 95.3(13) . .
C2B C3 C2A 110.1(12) 2_655 .
C2A C3 C2A 111.1(14) 2_655 .
C13 C12 C11 127.4(13) . .
C13 C12 S1 109.8(10) . .
C11 C12 S1 122.8(8) . .
C12 C13 C1 124.3(11) . .
C12 C13 C14 109.5(12) . .
C1 C13 C14 126.2(7) . .
C15 C14 C13 115.5(9) . .
C14 C15 C16 128.9(11) . .
C14 C15 S1 110.5(13) . .
C16 C15 S1 119.8(11) . .

loop_
_geom_bond_atom_site_label_1
_geom_bond_atom_site_label_2
_geom_bond_distance
_geom_bond_site_symmetry_2
S1 C15 1.728(9) .
S1 C12 1.740(16) .
C1 C1 1.37(2) 2_655
C1 C13 1.485(15) .
C1 C2A 1.502(13) .
C1 C2B 1.523(17) .
C2A F1A 1.344(17) .
C2A F2A 1.35(2) .
C2A C3 1.591(12) .
C2B F1B 1.327(18) .
C2B F2B 1.36(2) .
C2B C3 1.465(12) .
C3 F3B 1.283(11) 2_655
C3 F3B 1.283(11) .
C3 F3A 1.461(12) 2_655
C3 F3A 1.461(12) .
C3 C2B 1.465(12) 2_655
C3 C2A 1.591(12) 2_655
C11 C12 1.545(19) .
C12 C13 1.375(11) .
C13 C14 1.53(2) .
C14 C15 1.28(2) .
C15 C16 1.70(3) .
